data_7237345
loop_
_publ_author_name
'Xia, Jing-Cheng'
'Liang, Xiao'
'Yan, Zhi-Ping'
'Wu, Zheng-Guang'
'Zhao, Yue'
'Zheng, You-Xuan'
'Zhang, Wen-Wei'

_publ_section_title
;
 Iridium(iii) phosphors with bis(diphenylphorothioyl)amide ligand for
 efficient green and sky-blue OLEDs with EQE of nearly 28%
;
_journal_issue 33
_journal_name_full 'Journal of Materials Chemistry C'
_journal_page_first 9010
_journal_paper_doi 10.1039/C8TC02265H
_journal_volume 6
_journal_year 2018
_chemical_formula_sum 'C48 H34 F6 Ir N3 P2 S2'
_chemical_formula_weight 1085.04
_space_group_IT_number 14
_space_group_name_Hall '-P 2ybc'
_space_group_name_H-M_alt 'P 1 21/c 1'
_symmetry_cell_setting monoclinic
_symmetry_space_group_name_H-M 'P 1 21/c 1'
_atom_sites_solution_hydrogens geom
_atom_sites_solution_primary direct
_atom_sites_solution_secondary difmap
_audit_creation_method SHELXL-97
_audit_update_record
;
2018-04-21 deposited with the CCDC.
2018-08-02 downloaded from the CCDC.
;
_cell_angle_alpha 90.00
_cell_angle_beta 101.7190(10)
_cell_angle_gamma 90.00
_cell_formula_units_Z 4
_cell_length_a 11.6027(5)
_cell_length_b 16.4388(7)
_cell_length_c 23.8410(10)
_cell_measurement_reflns_used 6113
_cell_measurement_temperature 296(2)
_cell_measurement_theta_max 24.39
_cell_measurement_theta_min 2.48
_cell_volume 4452.5(3)
_computing_structure_refinement 'SHELXL-97 (Sheldrick, 1997)'
_computing_structure_solution 'SHELXS-97 (Sheldrick, 1990)'
_diffrn_ambient_temperature 296(2)
_diffrn_measured_fraction_theta_full 0.998
_diffrn_measured_fraction_theta_max 0.998
_diffrn_measurement_device_type 'CCD area detector'
_diffrn_measurement_method 'phi and omega scans'
_diffrn_radiation_monochromator graphite
_diffrn_radiation_source 'fine-focus sealed tube'
_diffrn_radiation_type MoK\a
_diffrn_radiation_wavelength 0.71073
_diffrn_reflns_av_R_equivalents 0.0486
_diffrn_reflns_av_sigmaI/netI 0.0585
_diffrn_reflns_limit_h_max 8
_diffrn_reflns_limit_h_min -15
_diffrn_reflns_limit_k_max 21
_diffrn_reflns_limit_k_min -21
_diffrn_reflns_limit_l_max 30
_diffrn_reflns_limit_l_min -29
_diffrn_reflns_number 30071
_diffrn_reflns_theta_full 27.49
_diffrn_reflns_theta_max 27.49
_diffrn_reflns_theta_min 1.52
_exptl_absorpt_coefficient_mu 3.227
_exptl_absorpt_correction_type none
_exptl_crystal_density_diffrn 1.619
_exptl_crystal_density_method 'not measured'
_exptl_crystal_F_000 2144
_refine_diff_density_max 1.395
_refine_diff_density_min -0.991
_refine_diff_density_rms 0.115
_refine_ls_extinction_method none
_refine_ls_goodness_of_fit_ref 1.038
_refine_ls_hydrogen_treatment constr
_refine_ls_matrix_type full
_refine_ls_number_parameters 559
_refine_ls_number_reflns 10180
_refine_ls_number_restraints 18
_refine_ls_restrained_S_all 1.125
_refine_ls_R_factor_all 0.0587
_refine_ls_R_factor_gt 0.0384
_refine_ls_shift/su_max 0.030
_refine_ls_shift/su_mean 0.001
_refine_ls_structure_factor_coef Fsqd
_refine_ls_weighting_details 'calc w=1/[\s^2^(Fo^2^)+(0.0423P)^2^+0.6950P] where P=(Fo^2^+2Fc^2^)/3'
_refine_ls_weighting_scheme calc
_refine_ls_wR_factor_gt 0.0860
_refine_ls_wR_factor_ref 0.0940
_reflns_number_gt 7647
_reflns_number_total 10180
_reflns_threshold_expression >2sigma(I)
_cod_data_source_file c8tc02265h2.cif
_cod_data_source_block 20170719zyx_tfppy_0m
_cod_depositor_comments
;
The following automatic conversions were performed:

data item '_symmetry_cell_setting' value 'Monoclinic' was changed to
'monoclinic' in accordance with the
/home/saulius/struct/COD-crude-data/automatic-downloads/DataCite-retrospective/RSC/depositions/lib/dictionaries/cif_core.dic
dictionary named 'cif_core.dic' version 2.4.2 last updated on
2011-04-26.

Automatic conversion script
Id: cif_fix_values 6909 2019-04-08 15:41:33Z antanas 
;
_cod_original_sg_symbol_H-M 'P2(1)/c  '
_cod_database_code 7237345

loop_
_symmetry_equiv_pos_as_xyz
'x, y, z'
'-x, y+1/2, -z+1/2'
'-x, -y, -z'
'x, -y-1/2, z-1/2'

loop_
_atom_site_label
_atom_site_type_symbol
_atom_site_fract_x
_atom_site_fract_y
_atom_site_fract_z
_atom_site_U_iso_or_equiv
_atom_site_adp_type
_atom_site_occupancy
_atom_site_symmetry_multiplicity
_atom_site_calc_flag
_atom_site_refinement_flags
Ir1 Ir 0.276313(15) 0.648310(11) 0.184158(8) 0.02680(7) Uani 1 1 d .
S4 S 0.07662(10) 0.65054(7) 0.20600(6) 0.0330(3) Uani 1 1 d .
P1 P 0.30830(10) 0.58202(8) 0.33615(6) 0.0314(3) Uani 1 1 d .
S1 S 0.39376(11) 0.58017(8) 0.27052(6) 0.0374(3) Uani 1 1 d .
P2 P 0.07036(10) 0.56840(7) 0.26749(6) 0.0286(3) Uani 1 1 d .
N3 N 0.3207(3) 0.7611(2) 0.21932(18) 0.0312(9) Uani 1 1 d .
C3 C 0.4309(4) 0.6657(3) 0.1586(2) 0.0314(11) Uani 1 1 d .
N5 N 0.2403(3) 0.5417(2) 0.13864(19) 0.0334(10) Uani 1 1 d .
C4 C 0.3715(4) 0.5043(3) 0.3868(2) 0.0367(12) Uani 1 1 d .
C5 C 0.4842(4) 0.7415(3) 0.1746(2) 0.0355(12) Uani 1 1 d .
C6 C 0.1501(4) 0.6339(3) 0.0666(2) 0.0373(12) Uani 1 1 d .
C7 C 0.1884(4) 0.6932(3) 0.1089(2) 0.0325(11) Uani 1 1 d .
C8 C 0.5938(5) 0.6351(3) 0.1127(3) 0.0406(13) Uani 1 1 d .
C9 C 0.4223(4) 0.7934(3) 0.2080(2) 0.0356(12) Uani 1 1 d .
C10 C 0.0551(4) 0.4675(3) 0.2353(3) 0.0358(12) Uani 1 1 d .
C11 C 0.4890(4) 0.6124(3) 0.1279(2) 0.0367(12) Uani 1 1 d .
H11 H 0.4572 0.5613 0.1176 0.044 Uiso 1 1 calc R
C12 C 0.6432(5) 0.7104(4) 0.1275(3) 0.0486(15) Uani 1 1 d .
H12 H 0.7130 0.7253 0.1167 0.058 Uiso 1 1 calc R
C13 C 0.2900(5) 0.8814(3) 0.2698(3) 0.0581(18) Uani 1 1 d .
H13 H 0.2441 0.9100 0.2908 0.070 Uiso 1 1 calc R
C14 C 0.1544(5) 0.7743(3) 0.0966(3) 0.0436(14) Uani 1 1 d .
H14 H 0.1794 0.8148 0.1236 0.052 Uiso 1 1 calc R
C15 C 0.2732(4) 0.4668(3) 0.1587(3) 0.0407(13) Uani 1 1 d .
H15 H 0.3086 0.4608 0.1971 0.049 Uiso 1 1 calc R
C16 C 0.0791(5) 0.6558(4) 0.0144(3) 0.0526(16) Uani 1 1 d .
H16 H 0.0548 0.6164 -0.0134 0.063 Uiso 1 1 calc R
C17 C 0.4587(5) 0.8704(3) 0.2285(3) 0.0515(16) Uani 1 1 d .
H17 H 0.5291 0.8915 0.2219 0.062 Uiso 1 1 calc R
C18 C 0.1691(5) 0.4835(4) 0.0471(3) 0.0515(15) Uani 1 1 d .
H18 H 0.1328 0.4899 0.0088 0.062 Uiso 1 1 calc R
N22 N 0.1702(3) 0.5685(3) 0.3239(2) 0.0425(11) Uani 1 1 d .
C19 C 0.4666(7) 0.3893(4) 0.4685(3) 0.075(2) Uani 1 1 d .
H19 H 0.4981 0.3507 0.4959 0.090 Uiso 1 1 calc R
C20 C 0.0835(5) 0.7938(4) 0.0442(3) 0.0508(15) Uani 1 1 d .
C21 C -0.0288(6) 0.3775(4) 0.1588(3) 0.065(2) Uani 1 1 d .
H21 H -0.0762 0.3690 0.1228 0.078 Uiso 1 1 calc R
C22 C 0.5883(5) 0.7631(3) 0.1582(3) 0.0455(14) Uani 1 1 d .
H22 H 0.6212 0.8139 0.1682 0.055 Uiso 1 1 calc R
C23 C 0.0449(5) 0.7349(4) 0.0037(3) 0.0603(18) Uani 1 1 d .
H23 H -0.0043 0.7488 -0.0308 0.072 Uiso 1 1 calc R
C24 C 0.3922(5) 0.9153(3) 0.2584(3) 0.0580(18) Uani 1 1 d .
H24 H 0.4152 0.9675 0.2708 0.070 Uiso 1 1 calc R
C25 C 0.2050(5) 0.4085(4) 0.0672(3) 0.0585(18) Uani 1 1 d .
H25 H 0.1952 0.3640 0.0426 0.070 Uiso 1 1 calc R
C26 C -0.0116(5) 0.4556(3) 0.1810(3) 0.0467(14) Uani 1 1 d .
H26 H -0.0450 0.4999 0.1593 0.056 Uiso 1 1 calc R
C27 C 0.3022(6) 0.4648(4) 0.4188(3) 0.0547(16) Uani 1 1 d .
H27 H 0.2223 0.4767 0.4130 0.066 Uiso 1 1 calc R
C28 C 0.2577(4) 0.8050(3) 0.2495(3) 0.0440(14) Uani 1 1 d .
H28 H 0.1888 0.7827 0.2570 0.053 Uiso 1 1 calc R
C29 C 0.1064(5) 0.4015(3) 0.2664(3) 0.0588(18) Uani 1 1 d .
H29 H 0.1519 0.4091 0.3029 0.071 Uiso 1 1 calc R
C30 C 0.2560(5) 0.3989(3) 0.1240(3) 0.0545(17) Uani 1 1 d .
H30 H 0.2785 0.3476 0.1388 0.065 Uiso 1 1 calc R
C31 C 0.0247(7) 0.3127(4) 0.1903(4) 0.078(2) Uani 1 1 d .
H31 H 0.0157 0.2606 0.1749 0.094 Uiso 1 1 calc R
C32 C 0.3501(7) 0.4079(4) 0.4594(3) 0.073(2) Uani 1 1 d .
H32 H 0.3023 0.3820 0.4808 0.088 Uiso 1 1 calc R
C33 C 0.0901(7) 0.3242(4) 0.2433(4) 0.079(2) Uani 1 1 d .
H33 H 0.1243 0.2798 0.2645 0.094 Uiso 1 1 calc R
C34 C -0.0670(4) 0.5854(3) 0.2909(2) 0.0310(11) Uani 1 1 d .
C35 C 0.3422(4) 0.6757(3) 0.3766(2) 0.0347(12) Uani 1 1 d .
C36 C -0.1683(4) 0.6047(3) 0.2517(3) 0.0400(13) Uani 1 1 d .
H36 H -0.1666 0.6076 0.2129 0.048 Uiso 1 1 calc R
C37 C 0.6530(6) 0.5769(4) 0.0805(3) 0.0580(18) Uani 1 1 d .
C38 C -0.0713(5) 0.5813(4) 0.3480(3) 0.0590(18) Uani 1 1 d .
H38 H -0.0040 0.5680 0.3748 0.071 Uiso 1 1 calc R
C39 C 0.4911(5) 0.4849(4) 0.3964(3) 0.0530(16) Uani 1 1 d .
H39 H 0.5397 0.5107 0.3753 0.064 Uiso 1 1 calc R
C40 C 0.2804(6) 0.6942(4) 0.4188(3) 0.066(2) Uani 1 1 d .
H40 H 0.2179 0.6615 0.4238 0.079 Uiso 1 1 calc R
C41 C 0.4320(6) 0.7258(4) 0.3704(3) 0.0614(18) Uani 1 1 d .
H41 H 0.4751 0.7143 0.3425 0.074 Uiso 1 1 calc R
C42 C 0.0456(9) 0.8765(5) 0.0342(4) 0.087(3) Uani 1 1 d .
C43 C 0.1859(4) 0.5502(3) 0.0829(2) 0.0382(12) Uani 1 1 d .
C44 C 0.4605(7) 0.7937(5) 0.4049(4) 0.085(3) Uani 1 1 d .
H44 H 0.5217 0.8276 0.3997 0.103 Uiso 1 1 calc R
C45 C 0.5375(6) 0.4276(4) 0.4373(3) 0.067(2) Uani 1 1 d .
H45 H 0.6172 0.4150 0.4436 0.081 Uiso 1 1 calc R
C46 C -0.1761(6) 0.5971(5) 0.3657(3) 0.083(2) Uani 1 1 d .
H46 H -0.1785 0.5949 0.4045 0.099 Uiso 1 1 calc R
C47 C -0.2726(5) 0.6197(4) 0.2699(3) 0.0499(15) Uani 1 1 d .
H47 H -0.3406 0.6325 0.2433 0.060 Uiso 1 1 calc R
C48 C -0.2751(5) 0.6156(5) 0.3265(3) 0.0633(19) Uani 1 1 d .
H48 H -0.3452 0.6255 0.3386 0.076 Uiso 1 1 calc R
C49 C 0.3116(6) 0.7615(5) 0.4535(4) 0.080(2) Uani 1 1 d .
H49 H 0.2709 0.7724 0.4825 0.096 Uiso 1 1 calc R
C50 C 0.3985(7) 0.8109(4) 0.4465(4) 0.073(2) Uani 1 1 d .
H50 H 0.4169 0.8565 0.4696 0.087 Uiso 1 1 calc R
F1 F -0.0583(7) 0.8899(4) 0.0136(5) 0.211(4) Uani 1 1 d U
F4 F 0.5969(5) 0.5525(5) 0.0342(3) 0.172(4) Uani 1 1 d .
F6 F 0.6815(7) 0.5086(4) 0.1090(3) 0.171(3) Uani 1 1 d .
F5 F 0.7581(5) 0.5963(4) 0.0763(3) 0.166(3) Uani 1 1 d .
F3 F 0.0688(9) 0.9259(4) 0.0716(3) 0.226(4) Uani 1 1 d U
F2 F 0.0846(9) 0.9123(4) -0.0060(4) 0.206(4) Uani 1 1 d U

loop_
_atom_site_aniso_label
_atom_site_aniso_U_11
_atom_site_aniso_U_22
_atom_site_aniso_U_33
_atom_site_aniso_U_23
_atom_site_aniso_U_13
_atom_site_aniso_U_12
Ir1 0.02548(10) 0.02504(10) 0.02976(12) -0.00029(8) 0.00532(7) -0.00028(7)
S4 0.0271(6) 0.0313(6) 0.0409(8) 0.0084(6) 0.0077(5) 0.0012(5)
P1 0.0227(6) 0.0355(7) 0.0340(8) 0.0041(6) 0.0010(5) 0.0007(5)
S1 0.0281(6) 0.0452(8) 0.0389(8) 0.0051(6) 0.0063(5) 0.0095(5)
P2 0.0218(6) 0.0291(6) 0.0339(8) 0.0040(5) 0.0033(5) -0.0009(5)
N3 0.030(2) 0.026(2) 0.036(3) -0.0019(18) 0.0036(18) -0.0013(16)
C3 0.028(2) 0.037(3) 0.030(3) 0.008(2) 0.007(2) 0.000(2)
N5 0.031(2) 0.030(2) 0.041(3) -0.0029(19) 0.0106(19) -0.0017(17)
C4 0.036(3) 0.036(3) 0.032(3) 0.003(2) -0.005(2) 0.000(2)
C5 0.030(3) 0.031(3) 0.047(4) 0.004(2) 0.011(2) -0.001(2)
C6 0.036(3) 0.049(3) 0.028(3) -0.001(2) 0.007(2) -0.008(2)
C7 0.027(2) 0.035(3) 0.036(3) 0.001(2) 0.008(2) -0.001(2)
C8 0.040(3) 0.047(3) 0.037(3) 0.002(3) 0.013(2) 0.007(2)
C9 0.031(3) 0.029(3) 0.046(4) -0.002(2) 0.007(2) -0.002(2)
C10 0.029(3) 0.028(3) 0.051(4) 0.002(2) 0.008(2) -0.003(2)
C11 0.039(3) 0.037(3) 0.035(3) -0.004(2) 0.010(2) 0.000(2)
C12 0.033(3) 0.060(4) 0.058(4) 0.006(3) 0.022(3) -0.001(3)
C13 0.051(4) 0.039(3) 0.090(6) -0.019(3) 0.029(4) -0.003(3)
C14 0.047(3) 0.042(3) 0.041(4) 0.006(3) 0.007(3) 0.003(3)
C15 0.041(3) 0.034(3) 0.050(4) 0.000(3) 0.015(3) 0.005(2)
C16 0.055(4) 0.060(4) 0.041(4) -0.003(3) 0.004(3) -0.016(3)
C17 0.045(3) 0.040(3) 0.071(5) -0.010(3) 0.016(3) -0.013(3)
C18 0.055(4) 0.054(4) 0.045(4) -0.016(3) 0.010(3) -0.013(3)
N22 0.025(2) 0.056(3) 0.043(3) 0.007(2) 0.0005(19) -0.0058(19)
C19 0.100(6) 0.054(4) 0.058(5) 0.020(4) -0.018(4) 0.015(4)
C20 0.047(3) 0.057(4) 0.046(4) 0.014(3) 0.004(3) 0.011(3)
C21 0.078(5) 0.056(4) 0.069(5) -0.027(4) 0.032(4) -0.018(4)
C22 0.038(3) 0.042(3) 0.058(4) 0.000(3) 0.014(3) -0.007(2)
C23 0.060(4) 0.071(5) 0.043(4) 0.016(3) -0.005(3) 0.005(3)
C24 0.059(4) 0.034(3) 0.083(5) -0.018(3) 0.020(4) -0.010(3)
C25 0.058(4) 0.045(4) 0.076(5) -0.032(4) 0.021(4) -0.014(3)
C26 0.049(3) 0.045(3) 0.048(4) -0.007(3) 0.015(3) -0.007(3)
C27 0.057(4) 0.061(4) 0.045(4) 0.018(3) 0.008(3) 0.005(3)
C28 0.035(3) 0.034(3) 0.064(4) -0.008(3) 0.012(3) -0.003(2)
C29 0.058(4) 0.033(3) 0.084(6) 0.006(3) 0.012(4) 0.003(3)
C30 0.047(3) 0.034(3) 0.088(6) -0.011(3) 0.029(4) 0.001(3)
C31 0.109(6) 0.034(4) 0.104(7) -0.021(4) 0.055(6) -0.020(4)
C32 0.097(6) 0.065(5) 0.057(5) 0.028(4) 0.016(4) 0.004(4)
C33 0.104(6) 0.032(3) 0.103(7) 0.007(4) 0.028(5) 0.012(4)
C34 0.026(2) 0.028(3) 0.039(3) 0.002(2) 0.006(2) -0.0026(19)
C35 0.029(3) 0.036(3) 0.036(3) 0.001(2) 0.000(2) 0.002(2)
C36 0.032(3) 0.045(3) 0.041(4) 0.004(3) 0.004(2) 0.000(2)
C37 0.048(4) 0.074(5) 0.059(5) -0.001(4) 0.027(3) 0.011(3)
C38 0.033(3) 0.091(5) 0.053(4) 0.021(4) 0.008(3) 0.006(3)
C39 0.042(3) 0.055(4) 0.056(4) 0.013(3) -0.003(3) 0.009(3)
C40 0.055(4) 0.068(4) 0.080(6) -0.030(4) 0.028(4) -0.008(3)
C41 0.062(4) 0.061(4) 0.064(5) -0.008(4) 0.019(3) -0.021(3)
C42 0.115(7) 0.066(5) 0.068(6) 0.021(5) -0.012(5) 0.038(5)
C43 0.034(3) 0.040(3) 0.042(4) -0.007(3) 0.012(2) -0.007(2)
C44 0.083(6) 0.074(5) 0.099(7) -0.026(5) 0.018(5) -0.043(4)
C45 0.059(4) 0.067(5) 0.065(5) 0.012(4) -0.014(4) 0.019(3)
C46 0.052(4) 0.157(8) 0.044(5) 0.014(5) 0.023(3) 0.008(5)
C47 0.026(3) 0.061(4) 0.062(5) 0.009(3) 0.006(3) 0.003(2)
C48 0.033(3) 0.089(5) 0.072(6) 0.007(4) 0.022(3) 0.005(3)
C49 0.066(5) 0.086(6) 0.094(7) -0.045(5) 0.026(4) 0.009(4)
C50 0.083(5) 0.052(4) 0.078(6) -0.021(4) 0.003(4) -0.003(4)
F1 0.145(5) 0.138(5) 0.324(9) 0.049(6) -0.011(6) 0.065(5)
F4 0.111(4) 0.277(8) 0.105(5) -0.124(5) -0.033(4) 0.102(5)
F6 0.260(8) 0.130(5) 0.157(6) 0.026(5) 0.120(6) 0.115(5)
F5 0.111(4) 0.174(6) 0.252(9) -0.110(6) 0.127(5) -0.034(4)
F3 0.421(9) 0.075(4) 0.128(5) -0.007(4) -0.075(6) 0.111(5)
F2 0.305(8) 0.109(4) 0.249(8) 0.085(5) 0.168(7) 0.079(5)

loop_
_atom_type_symbol
_atom_type_description
_atom_type_scat_dispersion_real
_atom_type_scat_dispersion_imag
_atom_type_scat_source
C C 0.0033 0.0016 'International Tables Vol C Tables 4.2.6.8 and 6.1.1.4'
H H 0.0000 0.0000 'International Tables Vol C Tables 4.2.6.8 and 6.1.1.4'
N N 0.0061 0.0033 'International Tables Vol C Tables 4.2.6.8 and 6.1.1.4'
F F 0.0171 0.0103 'International Tables Vol C Tables 4.2.6.8 and 6.1.1.4'
P P 0.1023 0.0942 'International Tables Vol C Tables 4.2.6.8 and 6.1.1.4'
S S 0.1246 0.1234 'International Tables Vol C Tables 4.2.6.8 and 6.1.1.4'
Ir Ir -1.4442 7.9887 'International Tables Vol C Tables 4.2.6.8 and 6.1.1.4'

loop_
_geom_angle_atom_site_label_1
_geom_angle_atom_site_label_2
_geom_angle_atom_site_label_3
_geom_angle
C7 Ir1 C3 89.98(19)
C7 Ir1 N3 94.14(18)
C3 Ir1 N3 80.31(18)
C7 Ir1 N5 80.26(18)
C3 Ir1 N5 93.40(18)
N3 Ir1 N5 171.64(17)
C7 Ir1 S4 81.71(14)
C3 Ir1 S4 169.56(14)
N3 Ir1 S4 93.92(11)
N5 Ir1 S4 91.43(11)
C7 Ir1 S1 173.28(15)
C3 Ir1 S1 86.72(14)
N3 Ir1 S1 91.07(12)
N5 Ir1 S1 94.08(12)
S4 Ir1 S1 102.17(4)
P2 S4 Ir1 108.55(6)
N22 P1 C4 106.3(2)
N22 P1 C35 108.6(2)
C4 P1 C35 103.3(2)
N22 P1 S1 119.5(2)
C4 P1 S1 108.15(19)
C35 P1 S1 109.69(19)
P1 S1 Ir1 111.22(6)
N22 P2 C34 106.0(2)
N22 P2 C10 110.5(2)
C34 P2 C10 104.7(2)
N22 P2 S4 119.38(17)
C34 P2 S4 106.61(17)
C10 P2 S4 108.65(19)
C28 N3 C9 118.9(4)
C28 N3 Ir1 126.0(3)
C9 N3 Ir1 115.1(3)
C11 C3 C5 117.6(4)
C11 C3 Ir1 128.2(4)
C5 C3 Ir1 114.2(4)
C15 N5 C43 118.9(5)
C15 N5 Ir1 125.3(4)
C43 N5 Ir1 115.6(3)
C27 C4 C39 118.3(5)
C27 C4 P1 120.0(4)
C39 C4 P1 121.7(4)
C22 C5 C3 120.6(5)
C22 C5 C9 124.0(5)
C3 C5 C9 115.4(4)
C16 C6 C7 120.2(5)
C16 C6 C43 124.3(5)
C7 C6 C43 115.5(5)
C14 C7 C6 118.4(5)
C14 C7 Ir1 127.1(4)
C6 C7 Ir1 114.3(4)
C12 C8 C11 121.0(5)
C12 C8 C37 120.0(5)
C11 C8 C37 119.1(5)
N3 C9 C17 119.7(5)
N3 C9 C5 114.9(4)
C17 C9 C5 125.4(5)
C29 C10 C26 119.4(5)
C29 C10 P2 119.7(5)
C26 C10 P2 120.8(4)
C8 C11 C3 120.6(5)
C22 C12 C8 119.2(5)
C28 C13 C24 118.8(6)
C20 C14 C7 119.8(5)
N5 C15 C30 122.0(6)
C23 C16 C6 120.7(6)
C24 C17 C9 120.8(5)
C25 C18 C43 120.6(6)
P2 N22 P1 133.9(3)
C32 C19 C45 119.8(6)
C23 C20 C14 121.2(6)
C23 C20 C42 120.4(6)
C14 C20 C42 118.4(6)
C31 C21 C26 119.6(7)
C12 C22 C5 120.9(5)
C16 C23 C20 119.8(6)
C17 C24 C13 118.7(5)
C18 C25 C30 119.6(6)
C10 C26 C21 120.0(6)
C4 C27 C32 120.7(6)
N3 C28 C13 123.1(5)
C10 C29 C33 120.0(7)
C25 C30 C15 118.6(6)
C33 C31 C21 120.6(7)
C19 C32 C27 120.7(7)
C31 C33 C29 120.4(7)
C38 C34 C36 118.9(5)
C38 C34 P2 120.6(4)
C36 C34 P2 120.5(4)
C41 C35 C40 117.8(6)
C41 C35 P1 123.0(5)
C40 C35 P1 119.0(4)
C47 C36 C34 120.4(6)
F4 C37 F5 110.4(7)
F4 C37 F6 102.4(7)
F5 C37 F6 96.3(7)
F4 C37 C8 117.3(6)
F5 C37 C8 115.4(6)
F6 C37 C8 112.3(6)
C34 C38 C46 120.2(6)
C45 C39 C4 120.1(6)
C49 C40 C35 120.0(6)
C35 C41 C44 121.4(7)
F2 C42 F1 94.9(8)
F2 C42 F3 100.7(10)
F1 C42 F3 103.4(10)
F2 C42 C20 114.6(9)
F1 C42 C20 118.7(9)
F3 C42 C20 120.3(7)
N5 C43 C18 120.2(5)
N5 C43 C6 113.9(4)
C18 C43 C6 125.9(5)
C50 C44 C41 119.9(7)
C19 C45 C39 120.4(6)
C48 C46 C38 120.1(7)
C48 C47 C36 119.8(6)
C47 C48 C46 120.6(6)
C50 C49 C40 121.6(7)
C49 C50 C44 119.3(7)

loop_
_geom_bond_atom_site_label_1
_geom_bond_atom_site_label_2
_geom_bond_distance
Ir1 C7 2.016(5)
Ir1 C3 2.028(5)
Ir1 N3 2.056(4)
Ir1 N5 2.060(4)
Ir1 S4 2.4760(12)
Ir1 S1 2.4923(13)
S4 P2 2.0052(18)
P1 N22 1.585(4)
P1 C4 1.808(5)
P1 C35 1.817(5)
P1 S1 2.016(2)
P2 N22 1.586(4)
P2 C34 1.814(5)
P2 C10 1.821(5)
N3 C28 1.336(6)
N3 C9 1.370(6)
C3 C11 1.400(7)
C3 C5 1.408(7)
N5 C15 1.347(6)
N5 C43 1.358(7)
C4 C27 1.377(8)
C4 C39 1.397(7)
C5 C22 1.388(7)
C5 C9 1.453(7)
C6 C16 1.393(8)
C6 C7 1.408(7)
C6 C43 1.466(7)
C7 C14 1.403(7)
C8 C12 1.380(7)
C8 C11 1.388(7)
C8 C37 1.479(8)
C9 C17 1.391(7)
C10 C29 1.379(7)
C10 C26 1.381(8)
C12 C22 1.373(8)
C13 C28 1.370(7)
C13 C24 1.386(8)
C14 C20 1.387(8)
C15 C30 1.380(8)
C16 C23 1.367(8)
C17 C24 1.367(8)
C18 C25 1.357(8)
C18 C43 1.379(7)
C19 C32 1.359(10)
C19 C45 1.369(10)
C20 C23 1.377(9)
C20 C42 1.434(9)
C21 C31 1.376(11)
C21 C26 1.387(8)
C25 C30 1.373(9)
C27 C32 1.379(8)
C29 C33 1.383(9)
C31 C33 1.349(11)
C34 C38 1.373(8)
C34 C36 1.382(7)
C35 C41 1.359(7)
C35 C40 1.383(8)
C36 C47 1.388(8)
C37 F4 1.230(8)
C37 F5 1.284(7)
C37 F6 1.319(8)
C38 C46 1.391(9)
C39 C45 1.383(8)
C40 C49 1.385(9)
C41 C44 1.385(9)
C42 F2 1.284(11)
C42 F1 1.226(10)
C42 F3 1.195(10)
C44 C50 1.368(11)
C46 C48 1.360(9)
C47 C48 1.359(9)
C49 C50 1.331(10)
